data_4001818
loop_
_publ_author_name
'Ma, Xiaowei'
'Whalen, Jeffrey B.'
'Cao, Huibo'
'Latturner, Susan E.'

_publ_section_title
;
 Competing Phases, Complex Structure, and Complementary Diffraction
 Studies of R3-\dFeAl4-xMgxTt2Intermetallics (R = Y, Dy, Er, Yb; Tt = Si
 or Ge;x&lt; 0.5)
;
_journal_issue 16
_journal_name_full 'Chemistry of Materials'
_journal_page_first 3363
_journal_paper_doi 10.1021/cm401976s
_journal_volume 25
_journal_year 2013
_chemical_formula_sum 'Al3.5 Fe Ge2 Mg0.5 Y3'
_chemical_formula_weight 574.34
_chemical_name_systematic
; 
 ? 
;
_space_group_IT_number 127
_symmetry_cell_setting tetragonal
_symmetry_space_group_name_Hall '-P 4 2ab'
_symmetry_space_group_name_H-M 'P 4/m b m'
_atom_sites_solution_hydrogens none
_atom_sites_solution_primary direct
_atom_sites_solution_secondary difmap
_audit_creation_method SHELXL-97
_cell_angle_alpha 90.00
_cell_angle_beta 90.00
_cell_angle_gamma 90.00
_cell_formula_units_Z 4
_cell_length_a 13.6799(11)
_cell_length_b 13.6799(11)
_cell_length_c 4.1507(3)
_cell_measurement_temperature 296(2)
_cell_volume 776.76(10)
_computing_cell_refinement 'Saint (Bruker, 2008)'
_computing_data_collection 'APEX2 (Bruker, 2008)'
_computing_data_reduction 'Saint (Bruker, 2008)'
_computing_structure_refinement 'SHELXL-97 (Sheldrick, 2008)'
_computing_structure_solution 'SHELXS-97 (Sheldrick, 2008)'
_diffrn_ambient_temperature 296(2)
_diffrn_measured_fraction_theta_full 0.983
_diffrn_measured_fraction_theta_max 0.983
_diffrn_measurement_device_type 'Bruker APEX-II CCD area-detector'
_diffrn_radiation_monochromator graphite
_diffrn_radiation_source 'fine-focus sealed tube'
_diffrn_radiation_type MoK\a
_diffrn_radiation_wavelength 0.71073
_diffrn_reflns_av_R_equivalents 0.0572
_diffrn_reflns_av_sigmaI/netI 0.0256
_diffrn_reflns_limit_h_max 17
_diffrn_reflns_limit_h_min -17
_diffrn_reflns_limit_k_max 18
_diffrn_reflns_limit_k_min -18
_diffrn_reflns_limit_l_max 5
_diffrn_reflns_limit_l_min -5
_diffrn_reflns_number 8382
_diffrn_reflns_theta_full 28.20
_diffrn_reflns_theta_max 28.20
_diffrn_reflns_theta_min 2.11
_exptl_absorpt_coefficient_mu 31.945
_exptl_absorpt_correction_T_max 0.528
_exptl_absorpt_correction_T_min 0.235
_exptl_absorpt_correction_type multi-scan
_exptl_absorpt_process_details 'SADABS (Bruker, 2008)'
_exptl_crystal_colour silver
_exptl_crystal_density_diffrn 4.911
_exptl_crystal_density_method 'not measured'
_exptl_crystal_description rod
_exptl_crystal_F_000 1034
_exptl_crystal_size_max 0.05
_exptl_crystal_size_mid 0.04
_exptl_crystal_size_min 0.02
_refine_diff_density_max 0.610
_refine_diff_density_min -0.722
_refine_diff_density_rms 0.157
_refine_ls_extinction_coef 0.0037(2)
_refine_ls_extinction_expression Fc^*^=kFc[1+0.001xFc^2^\l^3^/sin(2\q)]^-1/4^
_refine_ls_extinction_method SHELXL
_refine_ls_goodness_of_fit_ref 1.049
_refine_ls_hydrogen_treatment none
_refine_ls_matrix_type full
_refine_ls_number_parameters 38
_refine_ls_number_reflns 566
_refine_ls_number_restraints 0
_refine_ls_restrained_S_all 1.049
_refine_ls_R_factor_all 0.0231
_refine_ls_R_factor_gt 0.0187
_refine_ls_shift/su_max 0.000
_refine_ls_shift/su_mean 0.000
_refine_ls_structure_factor_coef Fsqd
_refine_ls_weighting_details 'calc w=1/[\s^2^(Fo^2^)+(0.0207P)^2^+0.0946P] where P=(Fo^2^+2Fc^2^)/3'
_refine_ls_weighting_scheme calc
_refine_ls_wR_factor_gt 0.0393
_refine_ls_wR_factor_ref 0.0405
_reflns_number_gt 518
_reflns_number_total 566
_reflns_threshold_expression >2sigma(I)
_cod_data_source_file cm401976s_si_002.cif
_cod_data_source_block Y3FeAl3MgGe2
_cod_depositor_comments
;
The following automatic conversions were performed:

'_exptl_absorpt_correction_type' value 'Multi-scan' changed to
'multi-scan' according to
/home/saulius/struct/CIF-dictionaries/cif_core.dic dictionary named
'cif_core.dic' version 2.4.2 from 2011-04-26.

Automatic conversion script
Id: cif_fix_values 1891 2012-01-12 08:04:46Z andrius 
;
_cod_original_sg_symbol_H-M P4/mbm
_cod_original_formula_sum 'Al3.50 Fe Ge2 Mg0.50 Y3'
_cod_database_code 4001818

loop_
_symmetry_equiv_pos_as_xyz
'x, y, z'
'-x, -y, z'
'-y, x, z'
'y, -x, z'
'-x+1/2, y+1/2, -z'
'x+1/2, -y+1/2, -z'
'y+1/2, x+1/2, -z'
'-y+1/2, -x+1/2, -z'
'-x, -y, -z'
'x, y, -z'
'y, -x, -z'
'-y, x, -z'
'x-1/2, -y-1/2, z'
'-x-1/2, y-1/2, z'
'-y-1/2, -x-1/2, z'
'y-1/2, x-1/2, z'

loop_
_atom_site_label
_atom_site_type_symbol
_atom_site_fract_x
_atom_site_fract_y
_atom_site_fract_z
_atom_site_U_iso_or_equiv
_atom_site_adp_type
_atom_site_occupancy
_atom_site_symmetry_multiplicity
_atom_site_calc_flag
_atom_site_refinement_flags
Y1 Y 0.18205(3) 0.06245(3) 0.5000 0.00717(15) Uani 0.9894(19) 2 d SP
Y2 Y 0.66340(3) 0.16340(3) 0.5000 0.00802(16) Uani 1 4 d S
Ge1 Ge 0.09718(3) 0.19006(3) 0.0000 0.00760(14) Uani 1 2 d S
Fe1 Fe 0.12055(4) 0.62055(4) 0.5000 0.0065(2) Uani 1 4 d S
Mg1 Mg 0.0000 0.0000 0.0000 0.0142(7) Uani 1 8 d S
Al2 Al 0.35192(9) 0.00854(9) 0.0000 0.0089(3) Uani 1 2 d S
Al3 Al 0.20116(9) 0.70116(9) 0.0000 0.0077(4) Uani 1 4 d S
Al4 Al 0.0000 0.5000 0.5000 0.0087(5) Uani 1 8 d S

loop_
_atom_site_aniso_label
_atom_site_aniso_U_11
_atom_site_aniso_U_22
_atom_site_aniso_U_33
_atom_site_aniso_U_23
_atom_site_aniso_U_13
_atom_site_aniso_U_12
Y1 0.0075(2) 0.0070(2) 0.0070(2) 0.000 0.000 0.00045(15)
Y2 0.0083(2) 0.0083(2) 0.0075(3) 0.000 0.000 0.0013(2)
Ge1 0.0077(2) 0.0076(2) 0.0075(2) 0.000 0.000 0.00059(16)
Fe1 0.0068(3) 0.0068(3) 0.0058(4) 0.000 0.000 -0.0003(3)
Mg1 0.0098(9) 0.0098(9) 0.0231(17) 0.000 0.000 0.000
Al2 0.0078(7) 0.0085(7) 0.0103(7) 0.000 0.000 -0.0005(5)
Al3 0.0073(6) 0.0073(6) 0.0084(9) 0.000 0.000 -0.0003(7)
Al4 0.0075(8) 0.0075(8) 0.0110(13) 0.000 0.000 -0.0025(10)

loop_
_atom_type_symbol
_atom_type_description
_atom_type_scat_dispersion_real
_atom_type_scat_dispersion_imag
_atom_type_scat_source
Mg Mg 0.0486 0.0363 'International Tables Vol C Tables 4.2.6.8 and 6.1.1.4'
Al Al 0.0645 0.0514 'International Tables Vol C Tables 4.2.6.8 and 6.1.1.4'
Fe Fe 0.3463 0.8444 'International Tables Vol C Tables 4.2.6.8 and 6.1.1.4'
Ge Ge 0.1547 1.8001 'International Tables Vol C Tables 4.2.6.8 and 6.1.1.4'
Y Y -2.7962 3.5667 'International Tables Vol C Tables 4.2.6.8 and 6.1.1.4'

loop_
_geom_angle_atom_site_label_1
_geom_angle_atom_site_label_2
_geom_angle_atom_site_label_3
_geom_angle
_geom_angle_site_symmetry_1
_geom_angle_site_symmetry_3
Fe1 Y1 Ge1 102.151(17) 3_655 .
Fe1 Y1 Ge1 102.150(17) 3_655 1_556
Ge1 Y1 Ge1 89.418(17) . 1_556
Fe1 Y1 Ge1 99.767(16) 3_655 11
Ge1 Y1 Ge1 87.630(12) . 11
Ge1 Y1 Ge1 158.02(2) 1_556 11
Fe1 Y1 Ge1 99.767(16) 3_655 11_556
Ge1 Y1 Ge1 158.02(2) . 11_556
Ge1 Y1 Ge1 87.631(12) 1_556 11_556
Ge1 Y1 Ge1 87.012(17) 11 11_556
Fe1 Y1 Al2 50.86(2) 3_655 1_556
Ge1 Y1 Al2 151.40(3) . 1_556
Ge1 Y1 Al2 88.05(2) 1_556 1_556
Ge1 Y1 Al2 104.66(2) 11 1_556
Ge1 Y1 Al2 50.25(2) 11_556 1_556
Fe1 Y1 Al2 50.86(2) 3_655 .
Ge1 Y1 Al2 88.05(2) . .
Ge1 Y1 Al2 151.40(3) 1_556 .
Ge1 Y1 Al2 50.25(2) 11 .
Ge1 Y1 Al2 104.66(2) 11_556 .
Al2 Y1 Al2 80.81(3) 1_556 .
Fe1 Y1 Al3 50.24(2) 3_655 3_656
Ge1 Y1 Al3 107.38(3) . 3_656
Ge1 Y1 Al3 52.83(3) 1_556 3_656
Ge1 Y1 Al3 148.08(3) 11 3_656
Ge1 Y1 Al3 88.01(2) 11_556 3_656
Al2 Y1 Al3 50.26(4) 1_556 3_656
Al2 Y1 Al3 101.10(3) . 3_656
Fe1 Y1 Al3 50.24(2) 3_655 3_655
Ge1 Y1 Al3 52.83(3) . 3_655
Ge1 Y1 Al3 107.38(3) 1_556 3_655
Ge1 Y1 Al3 88.01(2) 11 3_655
Ge1 Y1 Al3 148.08(3) 11_556 3_655
Al2 Y1 Al3 101.10(3) 1_556 3_655
Al2 Y1 Al3 50.26(4) . 3_655
Al3 Y1 Al3 79.835(12) 3_656 3_655
Fe1 Y1 Mg1 141.683(5) 3_655 .
Ge1 Y1 Mg1 54.755(10) . .
Ge1 Y1 Mg1 107.094(15) 1_556 .
Ge1 Y1 Mg1 54.285(9) 11 .
Ge1 Y1 Mg1 105.580(14) 11_556 .
Al2 Y1 Mg1 151.85(3) 1_556 .
Al2 Y1 Mg1 94.543(18) . .
Al3 Y1 Mg1 156.02(3) 3_656 .
Al3 Y1 Mg1 96.848(13) 3_655 .
Fe1 Y1 Mg1 141.683(5) 3_655 1_556
Ge1 Y1 Mg1 107.094(15) . 1_556
Ge1 Y1 Mg1 54.756(10) 1_556 1_556
Ge1 Y1 Mg1 105.580(14) 11 1_556
Ge1 Y1 Mg1 54.285(9) 11_556 1_556
Al2 Y1 Mg1 94.543(18) 1_556 1_556
Al2 Y1 Mg1 151.85(3) . 1_556
Al3 Y1 Mg1 96.848(13) 3_656 1_556
Al3 Y1 Mg1 156.02(3) 3_655 1_556
Mg1 Y1 Mg1 76.493(11) . 1_556
Fe1 Y1 Y1 137.53(2) 3_655 3
Ge1 Y1 Y1 52.153(12) . 3
Ge1 Y1 Y1 52.153(12) 1_556 3
Ge1 Y1 Y1 110.546(10) 11 3
Ge1 Y1 Y1 110.546(10) 11_556 3
Al2 Y1 Y1 138.866(16) 1_556 3
Al2 Y1 Y1 138.867(16) . 3
Al3 Y1 Y1 100.71(3) 3_656 3
Al3 Y1 Y1 100.71(3) 3_655 3
Mg1 Y1 Y1 56.267(3) . 3
Mg1 Y1 Y1 56.267(3) 1_556 3
Ge1 Y2 Ge1 85.766(15) 13_666 3_656
Ge1 Y2 Ge1 86.666(14) 13_666 13_665
Ge1 Y2 Ge1 150.23(3) 3_656 13_665
Ge1 Y2 Ge1 150.23(3) 13_666 3_655
Ge1 Y2 Ge1 86.666(14) 3_656 3_655
Ge1 Y2 Ge1 85.766(15) 13_665 3_655
Ge1 Y2 Al2 105.85(2) 13_666 15_665
Ge1 Y2 Al2 158.27(3) 3_656 15_665
Ge1 Y2 Al2 50.73(2) 13_665 15_665
Ge1 Y2 Al2 91.315(19) 3_655 15_665
Ge1 Y2 Al2 158.27(3) 13_666 9_655
Ge1 Y2 Al2 105.85(2) 3_656 9_655
Ge1 Y2 Al2 91.315(19) 13_665 9_655
Ge1 Y2 Al2 50.73(2) 3_655 9_655
Al2 Y2 Al2 57.62(4) 15_665 9_655
Ge1 Y2 Al2 50.73(2) 13_666 15_666
Ge1 Y2 Al2 91.315(19) 3_656 15_666
Ge1 Y2 Al2 105.85(2) 13_665 15_666
Ge1 Y2 Al2 158.27(3) 3_655 15_666
Al2 Y2 Al2 82.62(3) 15_665 15_666
Al2 Y2 Al2 109.63(4) 9_655 15_666
Ge1 Y2 Al2 91.315(19) 13_666 9_656
Ge1 Y2 Al2 50.73(2) 3_656 9_656
Ge1 Y2 Al2 158.27(3) 13_665 9_656
Ge1 Y2 Al2 105.85(2) 3_655 9_656
Al2 Y2 Al2 109.63(4) 15_665 9_656
Al2 Y2 Al2 82.62(3) 9_655 9_656
Al2 Y2 Al2 57.62(4) 15_666 9_656
Ge1 Y2 Al4 104.886(14) 13_666 3_655
Ge1 Y2 Al4 104.886(14) 3_656 3_655
Ge1 Y2 Al4 104.886(14) 13_665 3_655
Ge1 Y2 Al4 104.886(14) 3_655 3_655
Al2 Y2 Al4 54.82(2) 15_665 3_655
Al2 Y2 Al4 54.82(2) 9_655 3_655
Al2 Y2 Al4 54.82(2) 15_666 3_655
Al2 Y2 Al4 54.82(2) 9_656 3_655
Ge1 Y2 Al3 51.137(15) 13_666 9_666
Ge1 Y2 Al3 51.137(15) 3_656 9_666
Ge1 Y2 Al3 102.99(2) 13_665 9_666
Ge1 Y2 Al3 102.99(2) 3_655 9_666
Al2 Y2 Al3 149.49(2) 15_665 9_666
Al2 Y2 Al3 149.49(2) 9_655 9_666
Al2 Y2 Al3 92.40(3) 15_666 9_666
Al2 Y2 Al3 92.40(3) 9_656 9_666
Al4 Y2 Al3 141.62(2) 3_655 9_666
Ge1 Y2 Al3 102.99(2) 13_666 9_665
Ge1 Y2 Al3 102.99(2) 3_656 9_665
Ge1 Y2 Al3 51.137(15) 13_665 9_665
Ge1 Y2 Al3 51.137(15) 3_655 9_665
Al2 Y2 Al3 92.40(3) 15_665 9_665
Al2 Y2 Al3 92.40(2) 9_655 9_665
Al2 Y2 Al3 149.49(2) 15_666 9_665
Al2 Y2 Al3 149.49(2) 9_656 9_665
Al4 Y2 Al3 141.62(2) 3_655 9_665
Al3 Y2 Al3 76.76(4) 9_666 9_665
Ge1 Y2 Y1 135.740(7) 13_666 9_656
Ge1 Y2 Y1 51.573(8) 3_656 9_656
Ge1 Y2 Y1 135.740(7) 13_665 9_656
Ge1 Y2 Y1 51.572(8) 3_655 9_656
Al2 Y2 Y1 111.56(3) 15_665 9_656
Al2 Y2 Y1 54.56(2) 9_655 9_656
Al2 Y2 Y1 111.56(3) 15_666 9_656
Al2 Y2 Y1 54.56(2) 9_656 9_656
Al4 Y2 Y1 79.383(11) 3_655 9_656
Al3 Y2 Y1 98.304(9) 9_666 9_656
Al3 Y2 Y1 98.304(9) 9_665 9_656
Al2 Ge1 Al3 120.00(4) 3 3_655
Al2 Ge1 Mg1 119.77(3) 3 .
Al3 Ge1 Mg1 120.23(3) 3_655 .
Al2 Ge1 Y1 135.289(9) 3 .
Al3 Ge1 Y1 68.87(2) 3_655 .
Mg1 Ge1 Y1 69.653(11) . .
Al2 Ge1 Y1 135.289(9) 3 1_554
Al3 Ge1 Y1 68.87(2) 3_655 1_554
Mg1 Ge1 Y1 69.652(11) . 1_554
Y1 Ge1 Y1 89.418(17) . 1_554
Al2 Ge1 Y1 68.55(2) 3 3_554
Al3 Ge1 Y1 136.493(8) 3_655 3_554
Mg1 Ge1 Y1 68.768(11) . 3_554
Y1 Ge1 Y1 138.41(2) . 3_554
Y1 Ge1 Y1 77.248(14) 1_554 3_554
Al2 Ge1 Y1 68.55(2) 3 3
Al3 Ge1 Y1 136.493(8) 3_655 3
Mg1 Ge1 Y1 68.768(11) . 3
Y1 Ge1 Y1 77.248(14) . 3
Y1 Ge1 Y1 138.41(2) 1_554 3
Y1 Ge1 Y1 87.013(17) 3_554 3
Al2 Ge1 Y2 66.98(2) 3 11_566
Al3 Ge1 Y2 70.39(2) 3_655 11_566
Mg1 Ge1 Y2 136.597(7) . 11_566
Y1 Ge1 Y2 77.970(13) . 11_566
Y1 Ge1 Y2 139.21(2) 1_554 11_566
Y1 Ge1 Y2 135.52(2) 3_554 11_566
Y1 Ge1 Y2 76.623(10) 3 11_566
Al2 Ge1 Y2 66.98(2) 3 11_565
Al3 Ge1 Y2 70.39(2) 3_655 11_565
Mg1 Ge1 Y2 136.597(7) . 11_565
Y1 Ge1 Y2 139.21(2) . 11_565
Y1 Ge1 Y2 77.970(13) 1_554 11_565
Y1 Ge1 Y2 76.623(10) 3_554 11_565
Y1 Ge1 Y2 135.52(2) 3 11_565
Y2 Ge1 Y2 86.666(14) 11_566 11_565
Al4 Fe1 Al3 126.93(3) . 1_556
Al4 Fe1 Al3 126.93(3) . .
Al3 Fe1 Al3 106.15(7) 1_556 .
Al4 Fe1 Al2 71.73(3) . 5
Al3 Fe1 Al2 145.56(4) 1_556 5
Al3 Fe1 Al2 63.38(4) . 5
Al4 Fe1 Al2 71.73(3) . 11_565
Al3 Fe1 Al2 145.56(3) 1_556 11_565
Al3 Fe1 Al2 63.38(4) . 11_565
Al2 Fe1 Al2 62.36(5) 5 11_565
Al4 Fe1 Al2 71.73(3) . 5_556
Al3 Fe1 Al2 63.38(4) 1_556 5_556
Al3 Fe1 Al2 145.56(4) . 5_556
Al2 Fe1 Al2 105.51(5) 5 5_556
Al2 Fe1 Al2 143.47(6) 11_565 5_556
Al4 Fe1 Al2 71.73(3) . 11_566
Al3 Fe1 Al2 63.38(4) 1_556 11_566
Al3 Fe1 Al2 145.56(4) . 11_566
Al2 Fe1 Al2 143.47(6) 5 11_566
Al2 Fe1 Al2 105.51(5) 11_565 11_566
Al2 Fe1 Al2 62.36(5) 5_556 11_566
Al4 Fe1 Y1 118.599(17) . 11_566
Al3 Fe1 Y1 73.287(19) 1_556 11_566
Al3 Fe1 Y1 73.287(19) . 11_566
Al2 Fe1 Y1 127.20(2) 5 11_566
Al2 Fe1 Y1 72.27(3) 11_565 11_566
Al2 Fe1 Y1 127.20(2) 5_556 11_566
Al2 Fe1 Y1 72.27(3) 11_566 11_566
Al4 Fe1 Y1 118.600(17) . 5_556
Al3 Fe1 Y1 73.287(19) 1_556 5_556
Al3 Fe1 Y1 73.287(19) . 5_556
Al2 Fe1 Y1 72.27(3) 5 5_556
Al2 Fe1 Y1 127.20(2) 11_565 5_556
Al2 Fe1 Y1 72.27(3) 5_556 5_556
Al2 Fe1 Y1 127.20(2) 11_566 5_556
Y1 Fe1 Y1 122.80(3) 11_566 5_556
Ge1 Mg1 Ge1 180.0 . 9
Ge1 Mg1 Ge1 90.0 . 11
Ge1 Mg1 Ge1 90.0 9 11
Ge1 Mg1 Ge1 90.0 . 3
Ge1 Mg1 Ge1 90.0 9 3
Ge1 Mg1 Ge1 180.000(17) 11 3
Ge1 Mg1 Y1 124.408(9) . 9
Ge1 Mg1 Y1 55.593(8) 9 9
Ge1 Mg1 Y1 123.053(9) 11 9
Ge1 Mg1 Y1 56.947(9) 3 9
Ge1 Mg1 Y1 123.053(9) . 11
Ge1 Mg1 Y1 56.947(9) 9 11
Ge1 Mg1 Y1 55.593(8) 11 11
Ge1 Mg1 Y1 124.407(8) 3 11
Y1 Mg1 Y1 67.467(6) 9 11
Ge1 Mg1 Y1 56.947(9) . 3
Ge1 Mg1 Y1 123.053(9) 9 3
Ge1 Mg1 Y1 124.407(8) 11 3
Ge1 Mg1 Y1 55.593(8) 3 3
Y1 Mg1 Y1 112.533(6) 9 3
Y1 Mg1 Y1 180.000(17) 11 3
Ge1 Mg1 Y1 55.592(8) . 1_554
Ge1 Mg1 Y1 124.407(8) 9 1_554
Ge1 Mg1 Y1 56.947(9) 11 1_554
Ge1 Mg1 Y1 123.053(9) 3 1_554
Y1 Mg1 Y1 103.507(11) 9 1_554
Y1 Mg1 Y1 67.467(6) 11 1_554
Y1 Mg1 Y1 112.533(6) 3 1_554
Ge1 Mg1 Y1 124.408(8) . 9_556
Ge1 Mg1 Y1 55.593(8) 9 9_556
Ge1 Mg1 Y1 123.053(9) 11 9_556
Ge1 Mg1 Y1 56.947(9) 3 9_556
Y1 Mg1 Y1 76.493(11) 9 9_556
Y1 Mg1 Y1 112.533(6) 11 9_556
Y1 Mg1 Y1 67.467(6) 3 9_556
Y1 Mg1 Y1 180.000(17) 1_554 9_556
Ge1 Mg1 Y1 56.947(9) . 3_554
Ge1 Mg1 Y1 123.053(9) 9 3_554
Ge1 Mg1 Y1 124.407(8) 11 3_554
Ge1 Mg1 Y1 55.593(8) 3 3_554
Y1 Mg1 Y1 67.467(6) 9 3_554
Y1 Mg1 Y1 103.507(11) 11 3_554
Y1 Mg1 Y1 76.493(11) 3 3_554
Y1 Mg1 Y1 67.467(6) 1_554 3_554
Y1 Mg1 Y1 112.533(6) 9_556 3_554
Ge1 Mg1 Y1 123.053(9) . 11_556
Ge1 Mg1 Y1 56.947(9) 9 11_556
Ge1 Mg1 Y1 55.593(8) 11 11_556
Ge1 Mg1 Y1 124.407(8) 3 11_556
Y1 Mg1 Y1 112.533(6) 9 11_556
Y1 Mg1 Y1 76.493(11) 11 11_556
Y1 Mg1 Y1 103.507(11) 3 11_556
Y1 Mg1 Y1 112.533(6) 1_554 11_556
Y1 Mg1 Y1 67.467(6) 9_556 11_556
Y1 Mg1 Y1 180.000(17) 3_554 11_556
Ge1 Mg1 Y1 55.592(8) . .
Ge1 Mg1 Y1 124.408(8) 9 .
Ge1 Mg1 Y1 56.948(9) 11 .
Ge1 Mg1 Y1 123.052(9) 3 .
Y1 Mg1 Y1 180.0 9 .
Y1 Mg1 Y1 112.534(6) 11 .
Y1 Mg1 Y1 67.466(6) 3 .
Y1 Mg1 Y1 76.493(11) 1_554 .
Y1 Mg1 Y1 103.507(11) 9_556 .
Y1 Mg1 Y1 112.532(5) 3_554 .
Y1 Mg1 Y1 67.468(6) 11_556 .
Fe1 Al2 Fe1 105.51(5) 3_655 3_654
Fe1 Al2 Ge1 116.25(3) 3_655 11
Fe1 Al2 Ge1 116.25(3) 3_654 11
Fe1 Al2 Al2 58.82(2) 3_655 15_665
Fe1 Al2 Al2 58.82(2) 3_654 15_665
Ge1 Al2 Al2 168.15(3) 11 15_665
Fe1 Al2 Al3 58.12(3) 3_655 3_655
Fe1 Al2 Al3 58.12(3) 3_654 3_655
Ge1 Al2 Al3 107.74(5) 11 3_655
Al2 Al2 Al3 60.41(3) 15_665 3_655
Fe1 Al2 Al4 49.73(2) 3_655 3_655
Fe1 Al2 Al4 119.48(5) 3_654 3_655
Ge1 Al2 Al4 124.21(3) 11 3_655
Al2 Al2 Al4 62.29(2) 15_665 3_655
Al3 Al2 Al4 102.96(3) 3_655 3_655
Fe1 Al2 Al4 119.48(5) 3_655 3_654
Fe1 Al2 Al4 49.73(2) 3_654 3_654
Ge1 Al2 Al4 124.21(3) 11 3_654
Al2 Al2 Al4 62.29(2) 15_665 3_654
Al3 Al2 Al4 102.96(3) 3_655 3_654
Al4 Al2 Al4 91.29(4) 3_655 3_654
Fe1 Al2 Y2 167.12(4) 3_655 9_655
Fe1 Al2 Y2 85.633(14) 3_654 9_655
Ge1 Al2 Y2 62.29(2) 11 9_655
Al2 Al2 Y2 125.18(2) 15_665 9_655
Al3 Al2 Y2 134.72(2) 3_655 9_655
Al4 Al2 Y2 119.24(4) 3_655 9_655
Al4 Al2 Y2 62.897(18) 3_654 9_655
Fe1 Al2 Y2 85.633(14) 3_655 9_656
Fe1 Al2 Y2 167.12(4) 3_654 9_656
Ge1 Al2 Y2 62.29(2) 11 9_656
Al2 Al2 Y2 125.18(2) 15_665 9_656
Al3 Al2 Y2 134.72(2) 3_655 9_656
Al4 Al2 Y2 62.897(18) 3_655 9_656
Al4 Al2 Y2 119.24(4) 3_654 9_656
Y2 Al2 Y2 82.62(3) 9_655 9_656
Fe1 Al2 Y1 119.05(5) 3_655 1_554
Fe1 Al2 Y1 56.87(2) 3_654 1_554
Ge1 Al2 Y1 61.20(2) 11 1_554
Al2 Al2 Y1 110.51(2) 15_665 1_554
Al3 Al2 Y1 65.49(3) 3_655 1_554
Al4 Al2 Y1 168.33(4) 3_655 1_554
Al4 Al2 Y1 93.000(9) 3_654 1_554
Y2 Al2 Y1 72.303(17) 9_655 1_554
Y2 Al2 Y1 123.49(4) 9_656 1_554
Fe1 Al2 Y1 56.87(2) 3_655 .
Fe1 Al2 Y1 119.05(5) 3_654 .
Ge1 Al2 Y1 61.20(2) 11 .
Al2 Al2 Y1 110.51(2) 15_665 .
Al3 Al2 Y1 65.49(3) 3_655 .
Al4 Al2 Y1 93.000(9) 3_655 .
Al4 Al2 Y1 168.33(4) 3_654 .
Y2 Al2 Y1 123.49(4) 9_655 .
Y2 Al2 Y1 72.304(17) 9_656 .
Y1 Al2 Y1 80.81(3) 1_554 .
Fe1 Al3 Fe1 106.15(7) . 1_554
Fe1 Al3 Al2 58.51(3) . 11_565
Fe1 Al3 Al2 58.51(3) 1_554 11_565
Fe1 Al3 Al2 58.51(3) . 5
Fe1 Al3 Al2 58.51(3) 1_554 5
Al2 Al3 Al2 59.18(6) 11_565 5
Fe1 Al3 Ge1 113.629(11) . 11_565
Fe1 Al3 Ge1 113.630(11) 1_554 11_565
Al2 Al3 Ge1 102.26(3) 11_565 11_565
Al2 Al3 Ge1 161.44(5) 5 11_565
Fe1 Al3 Ge1 113.629(11) . 5
Fe1 Al3 Ge1 113.630(11) 1_554 5
Al2 Al3 Ge1 161.44(5) 11_565 5
Al2 Al3 Ge1 102.26(3) 5 5
Ge1 Al3 Ge1 96.30(6) 11_565 5
Fe1 Al3 Y1 118.27(4) . 5
Fe1 Al3 Y1 56.470(12) 1_554 5
Al2 Al3 Y1 108.68(5) 11_565 5
Al2 Al3 Y1 64.25(3) 5 5
Ge1 Al3 Y1 127.81(4) 11_565 5
Ge1 Al3 Y1 58.301(12) 5 5
Fe1 Al3 Y1 118.27(4) . 11_565
Fe1 Al3 Y1 56.470(12) 1_554 11_565
Al2 Al3 Y1 64.25(3) 11_565 11_565
Al2 Al3 Y1 108.68(5) 5 11_565
Ge1 Al3 Y1 58.301(12) 11_565 11_565
Ge1 Al3 Y1 127.81(4) 5 11_565
Y1 Al3 Y1 99.665(12) 5 11_565
Fe1 Al3 Y1 56.469(12) . 11_566
Fe1 Al3 Y1 118.26(4) 1_554 11_566
Al2 Al3 Y1 64.25(3) 11_565 11_566
Al2 Al3 Y1 108.68(5) 5 11_566
Ge1 Al3 Y1 58.301(12) 11_565 11_566
Ge1 Al3 Y1 127.81(4) 5 11_566
Y1 Al3 Y1 172.48(6) 5 11_566
Y1 Al3 Y1 79.834(12) 11_565 11_566
Fe1 Al3 Y1 56.469(12) . 5_556
Fe1 Al3 Y1 118.26(4) 1_554 5_556
Al2 Al3 Y1 108.68(5) 11_565 5_556
Al2 Al3 Y1 64.25(3) 5 5_556
Ge1 Al3 Y1 127.81(4) 11_565 5_556
Ge1 Al3 Y1 58.301(12) 5 5_556
Y1 Al3 Y1 79.834(12) 5 5_556
Y1 Al3 Y1 172.48(6) 11_565 5_556
Y1 Al3 Y1 99.665(12) 11_566 5_556
Fe1 Al3 Y2 88.54(2) . 9_666
Fe1 Al3 Y2 165.31(5) 1_554 9_666
Al2 Al3 Y2 132.971(16) 11_565 9_666
Al2 Al3 Y2 132.971(16) 5 9_666
Ge1 Al3 Y2 58.47(3) 11_565 9_666
Ge1 Al3 Y2 58.47(3) 5 9_666
Y1 Al3 Y2 116.73(4) 5 9_666
Y1 Al3 Y2 116.73(4) 11_565 9_666
Y1 Al3 Y2 69.696(18) 11_566 9_666
Y1 Al3 Y2 69.696(18) 5_556 9_666
Fe1 Al3 Y2 165.31(5) . 9_665
Fe1 Al3 Y2 88.54(2) 1_554 9_665
Al2 Al3 Y2 132.971(16) 11_565 9_665
Al2 Al3 Y2 132.971(16) 5 9_665
Ge1 Al3 Y2 58.47(3) 11_565 9_665
Ge1 Al3 Y2 58.47(3) 5 9_665
Y1 Al3 Y2 69.696(18) 5 9_665
Y1 Al3 Y2 69.696(18) 11_565 9_665
Y1 Al3 Y2 116.73(4) 11_566 9_665
Y1 Al3 Y2 116.73(4) 5_556 9_665
Y2 Al3 Y2 76.77(4) 9_666 9_665
Fe1 Al4 Fe1 180.00(2) 9_566 .
Fe1 Al4 Al2 121.47(2) 9_566 11_566
Fe1 Al4 Al2 58.53(2) . 11_566
Fe1 Al4 Al2 58.53(2) 9_566 3
Fe1 Al4 Al2 121.47(2) . 3
Al2 Al4 Al2 180.0 11_566 3
Fe1 Al4 Al2 58.53(2) 9_566 13_565
Fe1 Al4 Al2 121.47(2) . 13_565
Al2 Al4 Al2 124.58(5) 11_566 13_565
Al2 Al4 Al2 55.42(5) 3 13_565
Fe1 Al4 Al2 121.47(2) 9_566 5_556
Fe1 Al4 Al2 58.53(2) . 5_556
Al2 Al4 Al2 55.42(5) 11_566 5_556
Al2 Al4 Al2 124.58(5) 3 5_556
Al2 Al4 Al2 180.0 13_565 5_556
Fe1 Al4 Al2 58.53(2) 9_566 3_556
Fe1 Al4 Al2 121.47(2) . 3_556
Al2 Al4 Al2 88.71(4) 11_566 3_556
Al2 Al4 Al2 91.29(4) 3 3_556
Al2 Al4 Al2 117.07(4) 13_565 3_556
Al2 Al4 Al2 62.93(4) 5_556 3_556
Fe1 Al4 Al2 121.47(2) 9_566 11_565
Fe1 Al4 Al2 58.53(2) . 11_565
Al2 Al4 Al2 91.29(4) 11_566 11_565
Al2 Al4 Al2 88.71(4) 3 11_565
Al2 Al4 Al2 62.93(4) 13_565 11_565
Al2 Al4 Al2 117.07(4) 5_556 11_565
Al2 Al4 Al2 180.0 3_556 11_565
Fe1 Al4 Al2 58.53(2) 9_566 13_566
Fe1 Al4 Al2 121.47(2) . 13_566
Al2 Al4 Al2 62.93(4) 11_566 13_566
Al2 Al4 Al2 117.07(4) 3 13_566
Al2 Al4 Al2 91.29(4) 13_565 13_566
Al2 Al4 Al2 88.71(4) 5_556 13_566
Al2 Al4 Al2 55.42(5) 3_556 13_566
Al2 Al4 Al2 124.58(5) 11_565 13_566
Fe1 Al4 Al2 121.47(2) 9_566 5
Fe1 Al4 Al2 58.53(2) . 5
Al2 Al4 Al2 117.07(4) 11_566 5
Al2 Al4 Al2 62.93(4) 3 5
Al2 Al4 Al2 88.71(4) 13_565 5
Al2 Al4 Al2 91.29(4) 5_556 5
Al2 Al4 Al2 124.58(5) 3_556 5
Al2 Al4 Al2 55.42(5) 11_565 5
Al2 Al4 Al2 180.0 13_566 5
Fe1 Al4 Y2 90.0 9_566 11_566
Fe1 Al4 Y2 90.0 . 11_566
Al2 Al4 Y2 117.71(2) 11_566 11_566
Al2 Al4 Y2 62.29(2) 3 11_566
Al2 Al4 Y2 117.71(2) 13_565 11_566
Al2 Al4 Y2 62.29(2) 5_556 11_566
Al2 Al4 Y2 62.29(2) 3_556 11_566
Al2 Al4 Y2 117.71(2) 11_565 11_566
Al2 Al4 Y2 117.71(2) 13_566 11_566
Al2 Al4 Y2 62.29(2) 5 11_566
Fe1 Al4 Y2 90.0 9_566 3
Fe1 Al4 Y2 90.0 . 3
Al2 Al4 Y2 62.29(2) 11_566 3
Al2 Al4 Y2 117.71(2) 3 3
Al2 Al4 Y2 62.29(2) 13_565 3
Al2 Al4 Y2 117.71(2) 5_556 3
Al2 Al4 Y2 117.71(2) 3_556 3
Al2 Al4 Y2 62.29(2) 11_565 3
Al2 Al4 Y2 62.29(2) 13_566 3
Al2 Al4 Y2 117.71(2) 5 3
Y2 Al4 Y2 180.0 11_566 3

loop_
_geom_bond_atom_site_label_1
_geom_bond_atom_site_label_2
_geom_bond_distance
_geom_bond_site_symmetry_2
Y1 Fe1 2.8150(6) 3_655
Y1 Ge1 2.9500(5) .
Y1 Ge1 2.9500(5) 1_556
Y1 Ge1 3.0146(5) 11
Y1 Ge1 3.0146(5) 11_556
Y1 Al2 3.2017(10) 1_556
Y1 Al2 3.2017(10) .
Y1 Al3 3.2342(4) 3_656
Y1 Al3 3.2342(4) 3_655
Y1 Mg1 3.3525(4) .
Y1 Mg1 3.3525(4) 1_556
Y1 Y1 3.7235(7) 3
Y2 Ge1 3.0242(4) 13_666
Y2 Ge1 3.0242(4) 3_656
Y2 Ge1 3.0242(4) 13_665
Y2 Ge1 3.0242(4) 3_655
Y2 Al2 3.1439(10) 15_665
Y2 Al2 3.1439(10) 9_655
Y2 Al2 3.1439(10) 15_666
Y2 Al2 3.1439(10) 9_656
Y2 Al4 3.1612(6) 3_655
Y2 Al3 3.3425(15) 9_666
Y2 Al3 3.3425(15) 9_665
Y2 Y1 3.7437(5) 9_656
Ge1 Al2 2.6448(13) 3
Ge1 Al3 2.7628(13) 3_655
Ge1 Mg1 2.9202(5) .
Ge1 Y1 2.9500(4) 1_554
Ge1 Y1 3.0146(5) 3_554
Ge1 Y1 3.0146(5) 3
Ge1 Y2 3.0243(4) 11_566
Ge1 Y2 3.0243(4) 11_565
Fe1 Al4 2.3321(8) .
Fe1 Al3 2.5961(12) 1_556
Fe1 Al3 2.5961(12) .
Fe1 Al2 2.6070(8) 5
Fe1 Al2 2.6070(8) 11_565
Fe1 Al2 2.6070(8) 5_556
Fe1 Al2 2.6070(8) 11_566
Fe1 Y1 2.8150(6) 11_566
Fe1 Y1 2.8150(6) 5_556
Mg1 Ge1 2.9202(5) 9
Mg1 Ge1 2.9202(5) 11
Mg1 Ge1 2.9202(5) 3
Mg1 Y1 3.3525(4) 9
Mg1 Y1 3.3525(4) 11
Mg1 Y1 3.3525(4) 3
Mg1 Y1 3.3525(4) 1_554
Mg1 Y1 3.3525(4) 9_556
Mg1 Y1 3.3525(4) 3_554
Mg1 Y1 3.3525(4) 11_556
Al2 Fe1 2.6070(8) 3_655
Al2 Fe1 2.6070(8) 3_654
Al2 Ge1 2.6447(13) 11
Al2 Al2 2.699(2) 15_665
Al2 Al3 2.733(2) 3_655
Al2 Al4 2.9024(9) 3_655
Al2 Al4 2.9024(9) 3_654
Al2 Y2 3.1439(10) 9_655
Al2 Y2 3.1439(10) 9_656
Al2 Y1 3.2017(10) 1_554
Al3 Fe1 2.5961(12) 1_554
Al3 Al2 2.733(2) 11_565
Al3 Al2 2.733(2) 5
Al3 Ge1 2.7628(13) 11_565
Al3 Ge1 2.7628(13) 5
Al3 Y1 3.2343(4) 5
Al3 Y1 3.2343(4) 11_565
Al3 Y1 3.2343(4) 11_566
Al3 Y1 3.2343(4) 5_556
Al3 Y2 3.3424(15) 9_666
Al3 Y2 3.3424(15) 9_665
Al4 Fe1 2.3321(8) 9_566
Al4 Al2 2.9025(9) 11_566
Al4 Al2 2.9025(9) 3
Al4 Al2 2.9025(9) 13_565
Al4 Al2 2.9025(9) 5_556
Al4 Al2 2.9025(9) 3_556
Al4 Al2 2.9025(9) 11_565
Al4 Al2 2.9025(9) 13_566
Al4 Al2 2.9025(9) 5
Al4 Y2 3.1613(6) 11_566
Al4 Y2 3.1613(6) 3
